data_1504161
loop_
_publ_author_name
'Stancl, Marek'
'Hodan, Martin'
'Sindelar, Vladimir'

_publ_section_title
;
 Glycoluril trimers: selective synthesis and supramolecular properties.
;
_journal_issue 18
_journal_name_full 'Organic letters'
_journal_page_first 4184
_journal_page_last 4187
_journal_paper_doi 10.1021/ol9017886
_journal_volume 11
_journal_year 2009
_chemical_formula_sum 'C41 H58 I N13 O14'
_chemical_formula_weight 1083.90
_chemical_name_systematic
; 
 ? 
;
_space_group_IT_number 14
_symmetry_cell_setting monoclinic
_symmetry_space_group_name_Hall '-P 2yn'
_symmetry_space_group_name_H-M 'P 1 21/n 1'
_atom_sites_solution_hydrogens geom
_atom_sites_solution_primary direct
_atom_sites_solution_secondary difmap
_audit_creation_method SHELXL-97
_cell_angle_alpha 90.00
_cell_angle_beta 92.029(2)
_cell_angle_gamma 90.00
_cell_formula_units_Z 4
_cell_length_a 13.0994(2)
_cell_length_b 14.8054(4)
_cell_length_c 24.1661(5)
_cell_measurement_reflns_used 56946
_cell_measurement_temperature 120(2)
_cell_measurement_theta_max 27.10
_cell_measurement_theta_min 2.64
_cell_volume 4683.88(17)
_computing_cell_refinement Xcalibur
_computing_data_collection 'Xcalibur (Oxford Diffraction Ltd, 2006)'
_computing_data_reduction Xcalibur
_computing_structure_refinement 'SHELXL-97 (Sheldrick, 1997)'
_computing_structure_solution 'SHELXS-97 (Sheldrick, 1990)'
_diffrn_ambient_temperature 120(2)
_diffrn_detector_area_resol_mean 0.06
_diffrn_measured_fraction_theta_full 0.998
_diffrn_measured_fraction_theta_max 0.998
_diffrn_measurement_device_type 'Kuma KM-4 CCD diffractometer'
_diffrn_measurement_method '\w scan'
_diffrn_radiation_monochromator graphite
_diffrn_radiation_source 'fine-focus sealed tube'
_diffrn_radiation_type MoK\a
_diffrn_radiation_wavelength 0.71073
_diffrn_reflns_av_R_equivalents 0.0230
_diffrn_reflns_av_sigmaI/netI 0.0190
_diffrn_reflns_limit_h_max 15
_diffrn_reflns_limit_h_min -15
_diffrn_reflns_limit_k_max 11
_diffrn_reflns_limit_k_min -17
_diffrn_reflns_limit_l_max 28
_diffrn_reflns_limit_l_min -28
_diffrn_reflns_number 51531
_diffrn_reflns_theta_full 25.00
_diffrn_reflns_theta_max 25.00
_diffrn_reflns_theta_min 2.64
_diffrn_standards_decay_% none
_diffrn_standards_interval_count 0
_diffrn_standards_interval_time 0
_diffrn_standards_number 0
_exptl_absorpt_coefficient_mu 0.764
_exptl_absorpt_correction_T_max 0.795
_exptl_absorpt_correction_T_min 0.698
_exptl_absorpt_correction_type multi-scan
_exptl_absorpt_process_details Xcalibur
_exptl_crystal_density_diffrn 1.537
_exptl_crystal_density_method 'not measured'
_exptl_crystal_F_000 2240
_exptl_crystal_size_max 0.40
_exptl_crystal_size_mid 0.30
_exptl_crystal_size_min 0.30
_refine_diff_density_max 0.956
_refine_diff_density_min -0.414
_refine_diff_density_rms 0.096
_refine_ls_extinction_method none
_refine_ls_goodness_of_fit_ref 1.161
_refine_ls_hydrogen_treatment constr
_refine_ls_matrix_type full
_refine_ls_number_parameters 739
_refine_ls_number_reflns 8252
_refine_ls_number_restraints 82
_refine_ls_restrained_S_all 1.164
_refine_ls_R_factor_all 0.0684
_refine_ls_R_factor_gt 0.0434
_refine_ls_shift/su_max 0.007
_refine_ls_shift/su_mean 0.000
_refine_ls_structure_factor_coef Fsqd
_refine_ls_weighting_details 'calc w=1/[\s^2^(Fo^2^)+(0.0796P)^2^+5.6712P] where P=(Fo^2^+2Fc^2^)/3'
_refine_ls_weighting_scheme calc
_refine_ls_wR_factor_gt 0.1214
_refine_ls_wR_factor_ref 0.1501
_reflns_number_gt 6234
_reflns_number_total 8252
_reflns_threshold_expression >2sigma(I)
_cod_data_source_file ol9017886_si_002.cif
_cod_data_source_block 5-4a
_cod_depositor_comments
;
The following automatic conversions were performed:

'_symmetry_cell_setting' value 'Monoclinic' changed to 'monoclinic'
according to /home/saulius/struct/CIF-dictionaries/cif_core.dic
dictionary named 'cif_core.dic' version 2.4.2 from 2011-04-26.

Automatic conversion script
Id: cif_fix_values 1715 2011-07-08 13:25:40Z adriana 
;
_cod_original_sg_symbol_H-M P2(1)/n
_cod_database_code 1504161

loop_
_symmetry_equiv_pos_as_xyz
'x, y, z'
'-x+1/2, y+1/2, -z+1/2'
'-x, -y, -z'
'x-1/2, -y-1/2, z-1/2'

loop_
_atom_site_label
_atom_site_type_symbol
_atom_site_fract_x
_atom_site_fract_y
_atom_site_fract_z
_atom_site_U_iso_or_equiv
_atom_site_adp_type
_atom_site_occupancy
_atom_site_symmetry_multiplicity
_atom_site_calc_flag
_atom_site_refinement_flags
_atom_site_disorder_assembly
_atom_site_disorder_group
I1A I 0.74142(5) 0.39044(4) 0.81521(4) 0.0421(2) Uani 0.897(3) 1 d PU . .
I1B I 0.7683(6) 0.4232(7) 0.7949(4) 0.0587(17) Uani 0.0605(19) 1 d PU . .
I1C I 0.7652(12) 0.4082(11) 0.8340(8) 0.0581(19) Uani 0.043(3) 1 d PU . .
O1 O 1.4086(2) 0.57912(19) 0.95174(13) 0.0433(7) Uani 1 1 d . . .
C1 C 1.4982(3) 0.6003(2) 0.94713(16) 0.0333(8) Uani 1 1 d . . .
N1 N 1.5655(3) 0.6263(2) 0.98723(13) 0.0381(8) Uani 1 1 d . . .
N2 N 1.5489(2) 0.6002(2) 0.89773(13) 0.0335(7) Uani 1 1 d . . .
O2 O 1.70529(19) 0.86757(18) 0.92943(11) 0.0353(6) Uani 1 1 d . . .
C2 C 1.6895(3) 0.7858(3) 0.93121(14) 0.0306(8) Uani 1 1 d . . .
O3 O 1.31238(19) 0.53958(18) 0.79840(11) 0.0375(6) Uani 1 1 d . . .
N3 N 1.7006(2) 0.7334(2) 0.97756(13) 0.0364(7) Uani 1 1 d . . .
C3 C 1.6672(3) 0.6427(3) 0.96771(15) 0.0351(8) Uani 1 1 d . . .
H3A H 1.7179 0.5971 0.9821 0.042 Uiso 1 1 calc R . .
O4 O 1.51503(19) 0.90018(17) 0.82298(11) 0.0333(6) Uani 1 1 d . . .
N4 N 1.6576(2) 0.7313(2) 0.88778(12) 0.0312(7) Uani 1 1 d . . .
C4 C 1.6504(3) 0.6374(3) 0.90426(15) 0.0308(8) Uani 1 1 d . . .
H4A H 1.7027 0.5988 0.8866 0.037 Uiso 1 1 calc R . .
O5 O 1.0798(2) 0.58266(18) 0.75471(12) 0.0384(6) Uani 1 1 d . . .
N5 N 1.4636(2) 0.62009(19) 0.80811(12) 0.0283(7) Uani 1 1 d . . .
C5 C 1.3702(3) 0.5989(2) 0.78348(15) 0.0298(8) Uani 1 1 d . . .
O6 O 1.20707(19) 0.93530(19) 0.84185(11) 0.0379(6) Uani 1 1 d . . .
N6 N 1.3534(2) 0.6550(2) 0.73924(12) 0.0282(6) Uani 1 1 d . . .
C6 C 1.4995(3) 0.8284(3) 0.79953(15) 0.0289(8) Uani 1 1 d . . .
N7 N 1.5655(2) 0.7571(2) 0.79976(12) 0.0273(6) Uani 1 1 d . . .
C7 C 1.5221(3) 0.6794(2) 0.77145(14) 0.0279(8) Uani 1 1 d . . .
N8 N 1.4130(2) 0.8044(2) 0.76944(13) 0.0296(7) Uani 1 1 d . . .
C8 C 1.4325(2) 0.7227(2) 0.73577(15) 0.0279(8) Uani 1 1 d . . .
N9 N 1.1774(2) 0.7022(2) 0.72561(13) 0.0329(7) Uani 1 1 d . . .
C9 C 1.0917(3) 0.6627(3) 0.74678(15) 0.0305(8) Uani 1 1 d . . .
C10 C 1.1743(3) 0.8907(2) 0.80231(16) 0.0297(8) Uani 1 1 d . . .
N10 N 1.0228(2) 0.7295(2) 0.75546(13) 0.0333(7) Uani 1 1 d . . .
N11 N 1.2328(2) 0.8454(2) 0.76532(13) 0.0310(7) Uani 1 1 d . . .
C11 C 1.1703(3) 0.7996(3) 0.72307(15) 0.0305(8) Uani 1 1 d . . .
H11A H 1.1822 0.8234 0.6851 0.037 Uiso 1 1 calc R . .
N12 N 1.0735(2) 0.8786(2) 0.78758(13) 0.0298(7) Uani 1 1 d . . .
C12 C 1.0596(3) 0.8181(3) 0.74148(15) 0.0307(8) Uani 1 1 d . . .
H12A H 1.0168 0.8461 0.7110 0.037 Uiso 1 1 calc R . .
C13 C 1.5420(4) 0.7262(3) 1.06963(15) 0.0426(10) Uani 1 1 d . . .
C14 C 1.4583(4) 0.7504(3) 1.09992(17) 0.0484(11) Uani 1 1 d . . .
H14A H 1.4036 0.7088 1.1032 0.058 Uiso 1 1 calc R . .
C15 C 1.4526(4) 0.8334(3) 1.12534(17) 0.0523(12) Uani 1 1 d . . .
H15A H 1.3942 0.8489 1.1455 0.063 Uiso 1 1 calc R . .
C16 C 1.5320(4) 0.8938(3) 1.12145(17) 0.0494(12) Uani 1 1 d . . .
H16A H 1.5296 0.9504 1.1399 0.059 Uiso 1 1 calc R . .
C17 C 1.6157(4) 0.8716(3) 1.09047(15) 0.0408(10) Uani 1 1 d . . .
H17A H 1.6695 0.9142 1.0871 0.049 Uiso 1 1 calc R . .
C18 C 1.6222(3) 0.7884(3) 1.06436(15) 0.0385(9) Uani 1 1 d . . .
C19 C 0.9662(3) 0.8211(3) 0.86358(16) 0.0352(9) Uani 1 1 d . . .
C20 C 0.9736(3) 0.8359(3) 0.92056(17) 0.0417(10) Uani 1 1 d . . .
H20A H 0.9926 0.8941 0.9340 0.050 Uiso 1 1 calc R . .
C21 C 0.9542(3) 0.7681(4) 0.95808(19) 0.0504(11) Uani 1 1 d . . .
H21A H 0.9596 0.7796 0.9967 0.060 Uiso 1 1 calc R . .
C22 C 0.9269(3) 0.6837(4) 0.9389(2) 0.0524(12) Uani 1 1 d . . .
H22A H 0.9142 0.6364 0.9644 0.063 Uiso 1 1 calc R . .
C23 C 0.9179(3) 0.6675(3) 0.88262(19) 0.0450(10) Uani 1 1 d . . .
H23A H 0.8984 0.6092 0.8698 0.054 Uiso 1 1 calc R . .
C24 C 0.9370(3) 0.7355(3) 0.84429(17) 0.0354(9) Uani 1 1 d . . .
C25 C 1.5453(4) 0.6310(3) 1.04660(17) 0.0478(11) Uani 1 1 d . . .
H25A H 1.5991 0.5967 1.0673 0.057 Uiso 1 1 calc R . .
H25B H 1.4792 0.6012 1.0530 0.057 Uiso 1 1 calc R . .
C26 C 1.7185(3) 0.7674(3) 1.03339(16) 0.0392(9) Uani 1 1 d . . .
H26A H 1.7600 0.8232 1.0315 0.047 Uiso 1 1 calc R . .
H26B H 1.7591 0.7222 1.0549 0.047 Uiso 1 1 calc R . .
C27 C 1.5096(3) 0.5576(3) 0.84789(15) 0.0329(8) Uani 1 1 d . . .
H27A H 1.4580 0.5121 0.8578 0.039 Uiso 1 1 calc R . .
H27B H 1.5661 0.5253 0.8302 0.039 Uiso 1 1 calc R . .
C28 C 1.6629(2) 0.7598(3) 0.83089(15) 0.0293(8) Uani 1 1 d . . .
H28A H 1.7121 0.7206 0.8121 0.035 Uiso 1 1 calc R . .
H28B H 1.6897 0.8223 0.8301 0.035 Uiso 1 1 calc R . .
C29 C 1.2606(2) 0.6502(3) 0.70523(16) 0.0303(8) Uani 1 1 d . . .
H29A H 1.2754 0.6715 0.6675 0.036 Uiso 1 1 calc R . .
H29B H 1.2391 0.5862 0.7022 0.036 Uiso 1 1 calc R . .
C30 C 1.3371(3) 0.8738(2) 0.75452(17) 0.0318(8) Uani 1 1 d . . .
H30A H 1.3530 0.9294 0.7759 0.038 Uiso 1 1 calc R . .
H30B H 1.3417 0.8883 0.7147 0.038 Uiso 1 1 calc R . .
C31 C 0.9276(3) 0.7161(3) 0.78290(16) 0.0359(9) Uani 1 1 d . . .
H31A H 0.9049 0.6528 0.7773 0.043 Uiso 1 1 calc R . .
H31B H 0.8748 0.7561 0.7658 0.043 Uiso 1 1 calc R . .
C32 C 0.9888(3) 0.8965(3) 0.82393(16) 0.0326(8) Uani 1 1 d . . .
H32A H 0.9266 0.9087 0.8007 0.039 Uiso 1 1 calc R . .
H32B H 1.0047 0.9518 0.8456 0.039 Uiso 1 1 calc R . .
C33 C 1.6001(3) 0.6272(3) 0.73880(16) 0.0345(9) Uani 1 1 d . . .
H33A H 1.6490 0.5976 0.7645 0.052 Uiso 1 1 calc R . .
H33B H 1.6366 0.6690 0.7151 0.052 Uiso 1 1 calc R . .
H33C H 1.5650 0.5815 0.7158 0.052 Uiso 1 1 calc R . .
C34 C 1.4577(3) 0.7462(3) 0.67669(16) 0.0360(9) Uani 1 1 d . . .
H34A H 1.4010 0.7802 0.6593 0.054 Uiso 1 1 calc R . .
H34B H 1.4687 0.6906 0.6558 0.054 Uiso 1 1 calc R . .
H34C H 1.5199 0.7831 0.6768 0.054 Uiso 1 1 calc R . .
N51 N 0.7210(3) 0.2241(3) 1.06789(15) 0.0508(9) Uani 1 1 d . . .
C51 C 0.7584(3) 0.1749(4) 1.0267(2) 0.0599(13) Uani 1 1 d . . .
H51A H 0.8254 0.1866 1.0147 0.072 Uiso 1 1 calc R . .
C52 C 0.7013(4) 0.1082(4) 1.0017(2) 0.0597(14) Uani 1 1 d . . .
H52A H 0.7287 0.0753 0.9719 0.072 Uiso 1 1 calc R . .
C53 C 0.6037(3) 0.0873(3) 1.01889(16) 0.0451(11) Uani 1 1 d . . .
C54 C 0.5670(3) 0.1393(3) 1.06177(18) 0.0469(11) Uani 1 1 d . . .
H54A H 0.5006 0.1286 1.0749 0.056 Uiso 1 1 calc R . .
C55 C 0.6263(3) 0.2056(3) 1.08495(19) 0.0501(11) Uani 1 1 d . . .
H55A H 0.6000 0.2403 1.1143 0.060 Uiso 1 1 calc R . .
C56 C 0.5468(3) 0.0137(3) 0.99330(16) 0.0445(11) Uani 1 1 d . . .
H56A H 0.5785 -0.0181 0.9644 0.053 Uiso 1 1 calc R . .
C57 C 0.7831(4) 0.2936(4) 1.0964(2) 0.0641(14) Uani 1 1 d . . .
H57A H 0.8446 0.3051 1.0756 0.096 Uiso 1 1 calc R . .
H57B H 0.8027 0.2726 1.1337 0.096 Uiso 1 1 calc R . .
H57C H 0.7433 0.3494 1.0989 0.096 Uiso 1 1 calc R . .
O81 O 0.2496(5) 0.4173(3) 0.88068(19) 0.0305(11) Uani 0.578(4) 1 d PU . .
O90 O 0.205(3) 0.437(3) 0.8907(15) 0.010(11) Uani 0.059(8) 1 d PU . .
O91 O 0.8750(5) 0.3097(5) 0.9318(3) 0.034(2) Uani 0.363(8) 1 d PU . .
O82 O 0.9989(3) 0.4667(3) 0.82704(18) 0.0739(11) Uani 1 1 d . . .
O83 O 0.6987(2) 0.5097(2) 0.62102(14) 0.0561(8) Uani 1 1 d . . .
O84 O 0.8338(2) 0.5271(2) 0.71116(13) 0.0506(8) Uani 1 1 d . . .
O85 O 1.0821(18) 0.5573(19) 1.0001(9) 0.030(5) Uani 0.146(4) 1 d PU . .
O86 O 1.2546(16) 0.615(2) 1.0269(9) 0.049(8) Uani 0.171(17) 1 d PU . .
O87 O 1.2774(11) 0.5600(14) 1.0402(6) 0.043(6) Uani 0.227(16) 1 d PU . .
O88 O 1.2160(6) 0.5569(6) 0.9999(3) 0.060(3) Uani 0.456(12) 1 d PU . .
O891 O 1.086(3) 0.525(2) 0.9985(15) 0.088(11) Uani 0.198(4) 1 d PU . .
O892 O 1.0428(17) 0.4181(12) 0.9230(7) 0.037(6) Uani 0.26(4) 1 d PU . .
O893 O 1.0814(16) 0.4426(14) 0.9345(6) 0.093(4) Uani 0.55(4) 1 d PU . .
O921 O 0.5574(5) 0.5647(6) 0.5388(3) 0.054(3) Uani 0.461(11) 1 d P A 1
O931 O 1.1359(6) 1.0695(6) 0.9126(4) 0.053(2) Uani 0.461(11) 1 d P A 1
O922 O 0.5664(5) 0.6215(5) 0.5740(3) 0.064(3) Uani 0.539(11) 1 d P A 2
O932 O 1.1226(6) 1.0367(6) 0.9401(4) 0.057(2) Uani 0.539(11) 1 d P A 2

loop_
_atom_site_aniso_label
_atom_site_aniso_U_11
_atom_site_aniso_U_22
_atom_site_aniso_U_33
_atom_site_aniso_U_23
_atom_site_aniso_U_13
_atom_site_aniso_U_12
I1A 0.0292(2) 0.0441(3) 0.0533(4) 0.0083(3) 0.0064(2) -0.00036(18)
I1B 0.042(3) 0.060(3) 0.075(3) 0.008(3) 0.012(3) 0.004(2)
I1C 0.043(3) 0.059(4) 0.072(4) 0.004(3) 0.000(3) 0.003(3)
O1 0.0384(15) 0.0283(15) 0.0646(18) 0.0043(13) 0.0229(13) -0.0025(12)
C1 0.039(2) 0.0195(19) 0.042(2) 0.0031(16) 0.0089(16) 0.0039(16)
N1 0.049(2) 0.0321(19) 0.0336(17) -0.0016(14) 0.0126(14) -0.0046(15)
N2 0.0315(16) 0.0348(19) 0.0345(17) 0.0039(14) 0.0058(13) -0.0008(13)
O2 0.0329(14) 0.0298(16) 0.0439(15) 0.0033(12) 0.0094(11) 0.0017(11)
C2 0.0247(17) 0.034(2) 0.0338(19) 0.0009(16) 0.0058(14) 0.0038(15)
O3 0.0329(13) 0.0308(15) 0.0491(15) 0.0050(12) 0.0061(11) -0.0099(12)
N3 0.0441(18) 0.0327(19) 0.0326(16) -0.0011(14) 0.0043(13) -0.0001(15)
C3 0.045(2) 0.028(2) 0.0328(19) 0.0005(16) 0.0023(16) 0.0037(17)
O4 0.0290(13) 0.0238(15) 0.0476(15) -0.0034(12) 0.0054(11) -0.0039(10)
N4 0.0327(16) 0.0263(17) 0.0346(16) -0.0015(13) 0.0020(12) 0.0012(13)
C4 0.0292(18) 0.029(2) 0.0340(19) -0.0009(16) 0.0045(14) 0.0040(16)
O5 0.0335(14) 0.0257(15) 0.0562(17) -0.0002(13) 0.0038(12) -0.0041(12)
N5 0.0267(15) 0.0223(16) 0.0362(16) 0.0019(13) 0.0043(12) -0.0029(12)
C5 0.0295(18) 0.0220(19) 0.038(2) -0.0022(15) 0.0038(15) 0.0003(15)
O6 0.0298(13) 0.0329(16) 0.0508(16) -0.0032(13) 0.0013(11) -0.0003(12)
N6 0.0257(14) 0.0218(16) 0.0372(16) 0.0011(13) 0.0015(12) -0.0018(12)
C6 0.0235(16) 0.025(2) 0.0390(19) 0.0045(16) 0.0096(14) -0.0003(15)
N7 0.0239(14) 0.0219(16) 0.0364(16) 0.0002(13) 0.0057(12) -0.0003(12)
C7 0.0239(16) 0.0250(19) 0.0352(18) 0.0016(15) 0.0068(14) 0.0006(14)
N8 0.0230(14) 0.0219(16) 0.0440(17) 0.0013(13) 0.0024(12) -0.0003(12)
C8 0.0205(16) 0.0242(19) 0.0392(19) -0.0004(15) 0.0021(13) 0.0027(14)
N9 0.0242(15) 0.0249(17) 0.0499(18) -0.0014(14) 0.0046(13) 0.0004(13)
C9 0.0240(17) 0.030(2) 0.0380(19) -0.0024(16) -0.0007(14) 0.0017(15)
C10 0.0304(18) 0.0205(19) 0.038(2) 0.0004(16) 0.0003(15) 0.0000(15)
N10 0.0241(15) 0.0293(18) 0.0464(18) -0.0031(14) 0.0015(12) -0.0009(13)
N11 0.0227(14) 0.0224(17) 0.0479(18) 0.0010(14) 0.0023(12) -0.0008(12)
C11 0.0267(17) 0.027(2) 0.0377(19) -0.0002(16) 0.0015(14) 0.0023(15)
N12 0.0217(14) 0.0278(17) 0.0399(17) 0.0000(13) 0.0017(12) 0.0002(12)
C12 0.0261(17) 0.029(2) 0.0367(19) 0.0032(16) 0.0023(14) 0.0027(15)
C13 0.070(3) 0.032(2) 0.0263(18) 0.0046(16) 0.0106(18) 0.007(2)
C14 0.071(3) 0.039(3) 0.037(2) 0.0051(19) 0.016(2) 0.001(2)
C15 0.075(3) 0.047(3) 0.035(2) 0.002(2) 0.015(2) 0.016(3)
C16 0.083(3) 0.033(2) 0.032(2) -0.0035(18) -0.001(2) 0.007(2)
C17 0.064(3) 0.033(2) 0.0248(18) 0.0047(16) -0.0033(18) 0.005(2)
C18 0.061(3) 0.029(2) 0.0263(18) 0.0033(16) 0.0026(16) 0.0038(19)
C19 0.0213(16) 0.038(2) 0.046(2) 0.0009(18) 0.0008(15) 0.0052(16)
C20 0.035(2) 0.047(3) 0.043(2) -0.002(2) 0.0002(16) 0.0053(19)
C21 0.043(2) 0.065(3) 0.044(2) 0.005(2) 0.0047(18) 0.005(2)
C22 0.043(2) 0.060(3) 0.055(3) 0.020(2) 0.0126(19) 0.011(2)
C23 0.032(2) 0.036(2) 0.067(3) 0.009(2) 0.0101(18) 0.0059(18)
C24 0.0210(17) 0.034(2) 0.052(2) 0.0018(18) 0.0088(15) 0.0024(16)
C25 0.075(3) 0.031(2) 0.038(2) 0.0033(18) 0.016(2) -0.003(2)
C26 0.048(2) 0.035(2) 0.034(2) 0.0008(17) -0.0005(16) -0.0025(18)
C27 0.0363(19) 0.022(2) 0.041(2) 0.0010(16) 0.0046(15) -0.0021(15)
C28 0.0195(16) 0.030(2) 0.0391(19) 0.0021(16) 0.0048(13) 0.0006(14)
C29 0.0248(17) 0.026(2) 0.0403(19) -0.0032(16) 0.0039(14) 0.0015(15)
C30 0.0226(17) 0.024(2) 0.049(2) 0.0031(16) 0.0026(15) 0.0011(14)
C31 0.0242(17) 0.032(2) 0.051(2) -0.0048(18) 0.0040(15) -0.0030(16)
C32 0.0258(18) 0.030(2) 0.042(2) -0.0062(16) 0.0066(15) 0.0037(15)
C33 0.0317(19) 0.034(2) 0.038(2) -0.0033(17) 0.0052(15) 0.0048(16)
C34 0.0309(18) 0.033(2) 0.044(2) 0.0042(17) 0.0040(15) -0.0026(16)
N51 0.0422(19) 0.058(3) 0.052(2) 0.0023(19) 0.0026(16) 0.0198(18)
C51 0.034(2) 0.086(4) 0.060(3) -0.012(3) 0.009(2) 0.008(2)
C52 0.039(2) 0.091(4) 0.050(3) -0.010(3) 0.011(2) 0.019(2)
C53 0.040(2) 0.064(3) 0.032(2) 0.008(2) 0.0064(17) 0.026(2)
C54 0.042(2) 0.057(3) 0.043(2) 0.006(2) 0.0135(18) 0.014(2)
C55 0.047(2) 0.056(3) 0.048(2) 0.004(2) 0.0177(19) 0.015(2)
C56 0.041(2) 0.062(3) 0.0311(19) 0.0046(19) 0.0023(16) 0.025(2)
C57 0.047(3) 0.071(4) 0.074(3) -0.008(3) 0.004(2) 0.013(3)
O81 0.039(3) 0.024(3) 0.029(2) 0.0014(19) 0.002(2) 0.002(2)
O90 0.009(13) 0.011(14) 0.012(13) 0.000(9) 0.001(9) -0.003(9)
O91 0.037(4) 0.034(4) 0.032(4) 0.011(3) 0.006(3) 0.008(3)
O82 0.066(2) 0.051(2) 0.107(3) 0.016(2) 0.029(2) 0.0096(18)
O83 0.0570(19) 0.048(2) 0.064(2) -0.0084(16) 0.0096(15) 0.0050(15)
O84 0.0407(16) 0.0454(19) 0.0662(19) 0.0076(15) 0.0084(14) 0.0058(14)
O85 0.032(8) 0.036(10) 0.024(7) -0.007(7) 0.001(6) 0.007(7)
O86 0.048(10) 0.057(13) 0.044(10) -0.010(8) 0.008(7) 0.003(8)
O87 0.042(7) 0.049(10) 0.040(7) -0.010(6) 0.022(5) -0.014(6)
O88 0.048(4) 0.069(6) 0.063(5) 0.014(4) 0.019(4) 0.005(4)
O891 0.091(13) 0.075(14) 0.098(13) 0.014(9) 0.007(8) 0.003(9)
O892 0.030(9) 0.045(9) 0.035(7) -0.007(5) 0.001(5) -0.008(5)
O893 0.084(7) 0.126(8) 0.070(6) 0.020(5) 0.004(5) -0.019(7)
O921 0.044(4) 0.065(6) 0.053(5) 0.012(4) 0.001(3) 0.001(3)
O931 0.056(4) 0.044(5) 0.061(6) 0.003(4) 0.024(4) -0.012(4)
O922 0.056(4) 0.068(5) 0.068(5) -0.017(4) 0.008(3) -0.010(3)
O932 0.059(4) 0.050(5) 0.061(5) -0.017(4) -0.001(4) -0.005(3)

loop_
_atom_type_symbol
_atom_type_description
_atom_type_scat_dispersion_real
_atom_type_scat_dispersion_imag
_atom_type_scat_source
C C 0.0033 0.0016 'International Tables Vol C Tables 4.2.6.8 and 6.1.1.4'
H H 0.0000 0.0000 'International Tables Vol C Tables 4.2.6.8 and 6.1.1.4'
N N 0.0061 0.0033 'International Tables Vol C Tables 4.2.6.8 and 6.1.1.4'
O O 0.0106 0.0060 'International Tables Vol C Tables 4.2.6.8 and 6.1.1.4'
I I -0.4742 1.8119 'International Tables Vol C Tables 4.2.6.8 and 6.1.1.4'

loop_
_geom_angle_atom_site_label_1
_geom_angle_atom_site_label_2
_geom_angle_atom_site_label_3
_geom_angle
_geom_angle_site_symmetry_1
I1C I1A I1B 88.2(13) .
I1A I1B I1C 38.2(14) .
I1A I1C I1B 53.6(16) .
O1 C1 N1 127.9(4) .
O1 C1 N2 124.6(4) .
N1 C1 N2 107.5(3) .
C1 N1 C3 113.6(3) .
C1 N1 C25 125.6(4) .
C3 N1 C25 120.6(4) .
C1 N2 C27 123.7(3) .
C1 N2 C4 111.9(3) .
C27 N2 C4 124.0(3) .
O2 C2 N3 125.1(3) .
O2 C2 N4 126.7(3) .
N3 C2 N4 108.2(3) .
C2 N3 C3 112.0(3) .
C2 N3 C26 125.0(3) .
C3 N3 C26 121.3(3) .
N3 C3 N1 112.4(3) .
N3 C3 C4 104.2(3) .
N1 C3 C4 102.4(3) .
C2 N4 C28 122.1(3) .
C2 N4 C4 111.9(3) .
C28 N4 C4 123.2(3) .
N2 C4 N4 113.9(3) .
N2 C4 C3 103.1(3) .
N4 C4 C3 102.5(3) .
C5 N5 C27 118.9(3) .
C5 N5 C7 110.3(3) .
C27 N5 C7 124.2(3) .
O3 C5 N6 125.7(3) .
O3 C5 N5 125.9(3) .
N6 C5 N5 108.4(3) .
C5 N6 C29 121.6(3) .
C5 N6 C8 111.8(3) .
C29 N6 C8 126.2(3) .
O4 C6 N7 125.3(3) .
O4 C6 N8 126.4(3) .
N7 C6 N8 108.2(3) .
C6 N7 C7 112.1(3) .
C6 N7 C28 121.6(3) .
C7 N7 C28 126.0(3) .
N7 C7 N5 113.1(3) .
N7 C7 C33 112.9(3) .
N5 C7 C33 112.4(3) .
N7 C7 C8 102.0(3) .
N5 C7 C8 100.2(3) .
C33 C7 C8 115.2(3) .
C6 N8 C30 119.3(3) .
C6 N8 C8 110.3(3) .
C30 N8 C8 124.4(3) .
N6 C8 N8 113.3(3) .
N6 C8 C34 113.2(3) .
N8 C8 C34 112.1(3) .
N6 C8 C7 102.0(3) .
N8 C8 C7 99.9(3) .
C34 C8 C7 115.3(3) .
C9 N9 C29 122.5(3) .
C9 N9 C11 112.7(3) .
C29 N9 C11 124.7(3) .
O5 C9 N10 126.6(3) .
O5 C9 N9 125.8(3) .
N10 C9 N9 107.6(3) .
O6 C10 N12 125.5(3) .
O6 C10 N11 125.7(3) .
N12 C10 N11 108.8(3) .
C9 N10 C12 113.4(3) .
C9 N10 C31 123.9(3) .
C12 N10 C31 122.2(3) .
C10 N11 C11 111.8(3) .
C10 N11 C30 121.5(3) .
C11 N11 C30 121.0(3) .
N9 C11 N11 113.7(3) .
N9 C11 C12 102.9(3) .
N11 C11 C12 103.0(3) .
C10 N12 C12 112.2(3) .
C10 N12 C32 124.4(3) .
C12 N12 C32 120.1(3) .
N12 C12 N10 114.8(3) .
N12 C12 C11 103.8(3) .
N10 C12 C11 103.3(3) .
C14 C13 C18 119.1(4) .
C14 C13 C25 117.9(4) .
C18 C13 C25 122.9(4) .
C15 C14 C13 121.5(5) .
C14 C15 C16 119.7(4) .
C15 C16 C17 119.7(4) .
C16 C17 C18 121.1(4) .
C17 C18 C13 118.8(4) .
C17 C18 C26 118.0(4) .
C13 C18 C26 123.1(4) .
C20 C19 C24 118.7(4) .
C20 C19 C32 120.2(4) .
C24 C19 C32 121.1(3) .
C21 C20 C19 121.7(4) .
C22 C21 C20 119.4(4) .
C21 C22 C23 120.1(4) .
C22 C23 C24 121.1(4) .
C23 C24 C19 119.0(4) .
C23 C24 C31 120.2(4) .
C19 C24 C31 120.7(4) .
N1 C25 C13 114.3(3) .
N3 C26 C18 114.7(3) .
N2 C27 N5 113.8(3) .
N4 C28 N7 114.4(3) .
N9 C29 N6 114.4(3) .
N11 C30 N8 112.6(3) .
N10 C31 C24 112.5(3) .
N12 C32 C19 114.7(3) .
C51 N51 C55 118.8(4) .
C51 N51 C57 121.3(4) .
C55 N51 C57 119.9(4) .
N51 C51 C52 120.8(4) .
C51 C52 C53 121.5(4) .
C54 C53 C52 116.4(5) .
C54 C53 C56 123.3(4) .
C52 C53 C56 120.3(4) .
C55 C54 C53 120.0(4) .
N51 C55 C54 122.5(4) .
C56 C56 C53 125.9(5) 3_657
O87 O86 O88 71(2) .
O86 O87 O88 64.5(19) .
O86 O88 O87 44.7(11) .
O86 O88 O85 113.7(14) .
O87 O88 O85 128.0(10) .
O86 O88 O891 126.8(15) .
O87 O88 O891 128.4(14) .
O85 O88 O891 15.9(12) .

loop_
_geom_bond_atom_site_label_1
_geom_bond_atom_site_label_2
_geom_bond_distance
_geom_bond_site_symmetry_2
I1A I1C 0.60(2) .
I1A I1B 0.782(12) .
I1B I1C 0.972(18) .
O1 C1 1.224(5) .
C1 N1 1.343(5) .
C1 N2 1.386(5) .
N1 C3 1.449(5) .
N1 C25 1.470(5) .
N2 C27 1.438(5) .
N2 C4 1.443(5) .
O2 C2 1.230(5) .
C2 N3 1.366(5) .
C2 N4 1.377(5) .
O3 C5 1.222(4) .
N3 C3 1.429(5) .
N3 C26 1.452(5) .
C3 C4 1.543(5) .
O4 C6 1.218(4) .
N4 C28 1.442(5) .
N4 C4 1.450(5) .
O5 C9 1.212(5) .
N5 C5 1.378(5) .
N5 C27 1.451(5) .
N5 C7 1.480(4) .
C5 N6 1.365(5) .
O6 C10 1.226(4) .
N6 C29 1.445(4) .
N6 C8 1.447(5) .
C6 N7 1.364(5) .
C6 N8 1.372(5) .
N7 C7 1.445(5) .
N7 C28 1.459(4) .
C7 C33 1.523(5) .
C7 C8 1.570(5) .
N8 C30 1.466(5) .
N8 C8 1.484(5) .
C8 C34 1.517(5) .
N9 C9 1.380(5) .
N9 C29 1.435(4) .
N9 C11 1.447(5) .
C9 N10 1.360(5) .
C10 N12 1.368(5) .
C10 N11 1.372(5) .
N10 C12 1.442(5) .
N10 C31 1.447(5) .
N11 C11 1.454(5) .
N11 C30 1.461(4) .
C11 C12 1.555(5) .
N12 C12 1.435(5) .
N12 C32 1.463(5) .
C13 C14 1.386(6) .
C13 C18 1.406(6) .
C13 C25 1.516(6) .
C14 C15 1.376(7) .
C15 C16 1.378(7) .
C16 C17 1.388(7) .
C17 C18 1.389(6) .
C18 C26 1.521(6) .
C19 C20 1.394(6) .
C19 C24 1.399(6) .
C19 C32 1.507(6) .
C20 C21 1.383(6) .
C21 C22 1.376(7) .
C22 C23 1.382(7) .
C23 C24 1.397(6) .
C24 C31 1.512(6) .
N51 C51 1.340(6) .
N51 C55 1.350(6) .
N51 C57 1.467(7) .
C51 C52 1.367(7) .
C52 C53 1.392(6) .
C53 C54 1.391(6) .
C53 C56 1.447(7) .
C54 C55 1.360(7) .
C56 C56 1.341(9) 3_657
O81 O90 0.70(4) .
O85 O88 1.76(2) .
O86 O87 0.93(2) .
O86 O88 1.19(2) .
O87 O88 1.242(18) .
O88 O891 1.77(4) .
O892 O893 0.675(13) .
